data_2208600
loop_
_publ_author_name
'Bobev, Svilen'
'Bauer, Eric D.'
'Sarrao, John L.'

_publ_section_title
;
 Uranium and aluminium order--disorder in
 U~1{-~<i>x</i>}Pt~2~Al~7{-~6<i>x</i>} [<i>x</i> = 0.33(1)]
;
_journal_coeditor_code HB2014
_journal_issue 4
_journal_name_full 'Acta Crystallographica Section E'
_journal_page_first i77
_journal_page_last i79
_journal_paper_doi 10.1107/S1600536806007288
_journal_volume 62
_journal_year 2006
_chemical_formula_iupac 'U0.67 Pt2 Al5'
_chemical_formula_moiety 'Al5 Pt2 U0.67'
_chemical_formula_sum 'Al5 Pt2 U0.67'
_chemical_formula_weight 684.56
_chemical_name_systematic
;
uranium diplatinum pentaaluminium
;
_space_group_IT_number 194
_symmetry_cell_setting hexagonal
_symmetry_space_group_name_Hall '-P 6c 2c'
_symmetry_space_group_name_H-M 'P 63/m m c'
_atom_sites_solution_primary direct
_atom_sites_solution_secondary difmap
_audit_creation_method SHELXL-97
_cell_angle_alpha 90.00
_cell_angle_beta 90.00
_cell_angle_gamma 120.00
_cell_formula_units_Z 2
_cell_length_a 4.2929(8)
_cell_length_b 4.2929(8)
_cell_length_c 16.276(6)
_cell_measurement_reflns_used 2248
_cell_measurement_temperature 120(2)
_cell_measurement_theta_max 28.06
_cell_measurement_theta_min 2.50
_cell_volume 259.76(12)
_computing_cell_refinement 'SAINT (Bruker, 2002)'
_computing_data_collection 'SMART (Bruker, 2002)'
_computing_data_reduction SAINT
_computing_molecular_graphics 'XP in SHELXTL'
_computing_publication_material SHELXL97
_computing_structure_refinement 'SHELXTL (Sheldrick, 2001)'
_computing_structure_solution 'SHELXTL (Sheldrick, 2001)'
_diffrn_ambient_temperature 120(2)
_diffrn_detector_area_resol_mean 8.3
_diffrn_measured_fraction_theta_full 0.994
_diffrn_measured_fraction_theta_max 0.994
_diffrn_measurement_device_type 'Bruker SMART APEX'
_diffrn_measurement_method \w
_diffrn_radiation_monochromator graphite
_diffrn_radiation_source 'fine-focus sealed tube'
_diffrn_radiation_type MoK\a
_diffrn_radiation_wavelength 0.71073
_diffrn_reflns_av_R_equivalents 0.0566
_diffrn_reflns_av_sigmaI/netI 0.0252
_diffrn_reflns_limit_h_max 5
_diffrn_reflns_limit_h_min -5
_diffrn_reflns_limit_k_max 5
_diffrn_reflns_limit_k_min -5
_diffrn_reflns_limit_l_max 20
_diffrn_reflns_limit_l_min -19
_diffrn_reflns_number 2248
_diffrn_reflns_theta_full 28.06
_diffrn_reflns_theta_max 28.06
_diffrn_reflns_theta_min 2.50
_diffrn_standards_decay_% 0
_diffrn_standards_interval_count 0
_diffrn_standards_number 0
_exptl_absorpt_coefficient_mu 75.257
_exptl_absorpt_correction_T_max 0.105
_exptl_absorpt_correction_T_min 0.047
_exptl_absorpt_correction_type multi-scan
_exptl_absorpt_process_details '(SADABS; Sheldrick, 2003)'
_exptl_crystal_colour grey
_exptl_crystal_density_diffrn 8.752
_exptl_crystal_density_method 'not measured'
_exptl_crystal_description irregular
_exptl_crystal_F_000 565
_exptl_crystal_size_max 0.06
_exptl_crystal_size_mid 0.035
_exptl_crystal_size_min 0.03
_refine_diff_density_max 1.000
_refine_diff_density_min -1.497
_refine_ls_extinction_coef 0.0038(4)
_refine_ls_extinction_expression Fc^*^=kFc[1+0.001xFc^2^\l^3^/sin(2\q)]^-1/4^
_refine_ls_extinction_method SHELXL97
_refine_ls_goodness_of_fit_ref 1.086
_refine_ls_matrix_type full
_refine_ls_number_parameters 19
_refine_ls_number_reflns 154
_refine_ls_number_restraints 0
_refine_ls_restrained_S_all 1.086
_refine_ls_R_factor_all 0.0250
_refine_ls_R_factor_gt 0.0199
_refine_ls_shift/su_max 0.000
_refine_ls_shift/su_mean 0.000
_refine_ls_structure_factor_coef Fsqd
_refine_ls_weighting_details 'calc w=1/[\s^2^(Fo^2^)+(0.0195P)^2^] where P=(Fo^2^+2Fc^2^)/3'
_refine_ls_weighting_scheme calc
_refine_ls_wR_factor_gt 0.0383
_refine_ls_wR_factor_ref 0.0392
_reflns_number_gt 135
_reflns_number_total 154
_reflns_threshold_expression I>2\s(I)
_cod_data_source_file hb2014.cif
_cod_data_source_block I
_cod_depositor_comments
;
The following automatic conversions were performed:
'_symmetry_cell_setting' value 'Hexagonal' changed to 'hexagonal'
according to '/home/saulius/struct/CIF-dictionaries/cif_core.dic'
dictionary named 'cif_core.dic' version 2.4.1 from 2010-06-29.

Automatic conversion script
Id: cif_fix_enum 1527 2010-12-29 10:47:43Z saulius 

The following automatic conversions were performed:

'_symmetry_cell_setting' value 'Hexagonal' changed to 'hexagonal'
according to /home/saulius/struct/CIF-dictionaries/cif_core.dic
dictionary named 'cif_core.dic' version 2.4.1 from 2010-06-29.

Automatic conversion script
Id: cif_fix_values 1715 2011-07-08 13:25:40Z adriana 
;
_cod_original_cell_volume 259.77(12)
_cod_database_code 2208600
_cod_database_fobs_code 2208600

loop_
_symmetry_equiv_pos_as_xyz
'x, y, z'
'-y, x-y, z'
'-x+y, -x, z'
'-x, -y, z+1/2'
'y, -x+y, z+1/2'
'x-y, x, z+1/2'
'y, x, -z'
'x-y, -y, -z'
'-x, -x+y, -z'
'-y, -x, -z+1/2'
'-x+y, y, -z+1/2'
'x, x-y, -z+1/2'
'-x, -y, -z'
'y, -x+y, -z'
'x-y, x, -z'
'x, y, -z-1/2'
'-y, x-y, -z-1/2'
'-x+y, -x, -z-1/2'
'-y, -x, z'
'-x+y, y, z'
'x, x-y, z'
'y, x, z-1/2'
'x-y, -y, z-1/2'
'-x, -x+y, z-1/2'

loop_
_atom_site_type_symbol
_atom_site_label
_atom_site_fract_x
_atom_site_fract_y
_atom_site_fract_z
_atom_site_U_iso_or_equiv
_atom_site_adp_type
_atom_site_calc_flag
_atom_site_refinement_flags
_atom_site_occupancy
U U 0.3333 0.6667 0.2500 0.0126(4) Uani d SP 0.670(4)
Pt Pt 0.3333 0.6667 0.60912(4) 0.0111(3) Uani d S 1
Al Al1 0.5350(14) 0.070(3) 0.2500 0.018(3) Uani d SP 0.349(14)
Al Al2 0.3333 0.6667 0.0457(3) 0.0117(10) Uani d S 1
Al Al3 0.0000 0.0000 0.1355(3) 0.0114(9) Uani d S 1

loop_
_atom_site_aniso_label
_atom_site_aniso_U_11
_atom_site_aniso_U_22
_atom_site_aniso_U_33
_atom_site_aniso_U_12
_atom_site_aniso_U_13
_atom_site_aniso_U_23
U 0.0133(5) 0.0133(5) 0.0111(7) 0.0066(3) 0.000 0.000
Pt 0.0113(3) 0.0113(3) 0.0107(4) 0.00566(14) 0.000 0.000
Al1 0.021(5) 0.018(6) 0.014(6) 0.009(3) 0.000 0.000
Al2 0.0109(15) 0.0109(15) 0.013(2) 0.0054(7) 0.000 0.000
Al3 0.0119(13) 0.0119(13) 0.010(2) 0.0060(6) 0.000 0.000

loop_
_atom_type_symbol
_atom_type_description
_atom_type_scat_dispersion_real
_atom_type_scat_dispersion_imag
_atom_type_scat_source
Al Al 0.0645 0.0514 'International Tables Vol C Tables 4.2.6.8 and 6.1.1.4'
Pt Pt -1.7033 8.3905 'International Tables Vol C Tables 4.2.6.8 and 6.1.1.4'
U U -9.6767 9.6646 'International Tables Vol C Tables 4.2.6.8 and 6.1.1.4'

loop_
_geom_angle_atom_site_label_1
_geom_angle_atom_site_label_2
_geom_angle_atom_site_label_3
_geom_angle_site_symmetry_1
_geom_angle_site_symmetry_3
_geom_angle
Al1 U Al1 2 1_565 120.001(2)
Al1 U Al1 2 3_665 119.9990(10)
Al1 U Al1 1_565 3_665 119.999(2)
Al1 U Al1 2 3_675 104.06(13)
Al1 U Al1 1_565 3_675 15.94(14)
Al1 U Al1 3_665 3_675 135.94(14)
Al1 U Al1 2 3_565 15.94(13)
Al1 U Al1 1_565 3_565 104.06(13)
Al1 U Al1 3_665 3_565 135.94(14)
Al1 U Al1 3_675 3_565 88.1(3)
Al1 U Al1 2 2_665 135.94(14)
Al1 U Al1 1_565 2_665 15.94(13)
Al1 U Al1 3_665 2_665 104.06(14)
Al1 U Al1 3_675 2_665 31.9(3)
Al1 U Al1 3_565 2_665 120.001(2)
Al1 U Al1 2 1_455 15.94(13)
Al1 U Al1 1_565 1_455 135.94(14)
Al1 U Al1 3_665 1_455 104.06(14)
Al1 U Al1 3_675 1_455 120.0010(10)
Al1 U Al1 3_565 1_455 31.9(3)
Al1 U Al1 2_665 1_455 151.9(3)
Al1 U Al1 2 . 104.06(14)
Al1 U Al1 1_565 . 135.94(14)
Al1 U Al1 3_665 . 15.94(14)
Al1 U Al1 3_675 . 151.9(3)
Al1 U Al1 3_565 . 120.000(3)
Al1 U Al1 2_665 . 120.000(3)
Al1 U Al1 1_455 . 88.1(3)
Al1 U Al1 2 2_655 135.94(14)
Al1 U Al1 1_565 2_655 104.06(14)
Al1 U Al1 3_665 2_655 15.94(14)
Al1 U Al1 3_675 2_655 120.000(4)
Al1 U Al1 3_565 2_655 151.9(3)
Al1 U Al1 2_665 2_655 88.1(3)
Al1 U Al1 1_455 2_655 120.000(2)
Al1 U Al1 . 2_655 31.9(3)
Al1 U Al3 2 . 66.44(2)
Al1 U Al3 1_565 . 143.06(7)
Al1 U Al3 3_665 . 66.45(2)
Al1 U Al3 3_675 . 140.22(8)
Al1 U Al3 3_565 . 78.80(11)
Al1 U Al3 2_665 . 140.22(8)
Al1 U Al3 1_455 . 54.95(10)
Al1 U Al3 . . 54.95(10)
Al1 U Al3 2_655 . 78.80(11)
Al1 U Al3 2 1_565 66.45(2)
Al1 U Al3 1_565 1_565 66.45(2)
Al1 U Al3 3_665 1_565 143.06(7)
Al1 U Al3 3_675 1_565 54.95(10)
Al1 U Al3 3_565 1_565 54.95(10)
Al1 U Al3 2_665 1_565 78.80(11)
Al1 U Al3 1_455 1_565 78.80(11)
Al1 U Al3 . 1_565 140.22(8)
Al1 U Al3 2_655 1_565 140.22(8)
Al3 U Al3 . 1_565 87.60(11)
Al1 U Al3 2 1_665 143.06(7)
Al1 U Al3 1_565 1_665 66.45(2)
Al1 U Al3 3_665 1_665 66.45(2)
Al1 U Al3 3_675 1_665 78.80(11)
Al1 U Al3 3_565 1_665 140.22(8)
Al1 U Al3 2_665 1_665 54.95(10)
Al1 U Al3 1_455 1_665 140.22(8)
Al1 U Al3 . 1_665 78.80(11)
Al1 U Al3 2_655 1_665 54.95(10)
Al3 U Al3 . 1_665 87.60(11)
Al3 U Al3 1_565 1_665 87.60(11)
Al1 Pt Al1 15_556 13_666 39.8(4)
Al1 Pt Al1 15_556 14_566 39.8(4)
Al1 Pt Al1 13_666 14_566 39.8(4)
Al1 Pt Al3 15_556 4_565 103.3(2)
Al1 Pt Al3 13_666 4_565 69.49(14)
Al1 Pt Al3 14_566 4_565 69.49(13)
Al1 Pt Al3 15_556 4_665 69.49(13)
Al1 Pt Al3 13_666 4_665 69.49(13)
Al1 Pt Al3 14_566 4_665 103.3(3)
Al3 Pt Al3 4_565 4_665 117.15(6)
Al1 Pt Al3 15_556 4 69.49(13)
Al1 Pt Al3 13_666 4 103.3(3)
Al1 Pt Al3 14_566 4 69.49(13)
Al3 Pt Al3 4_565 4 117.15(6)
Al3 Pt Al3 4_665 4 117.15(6)
Al1 Pt Al2 15_556 16_556 156.9(2)
Al1 Pt Al2 13_666 16_556 156.9(2)
Al1 Pt Al2 14_566 16_556 156.9(2)
Al3 Pt Al2 4_565 16_556 99.83(11)
Al3 Pt Al2 4_665 16_556 99.83(11)
Al3 Pt Al2 4 16_556 99.83(11)
Al1 Pt Al2 15_556 4_665 89.5(2)
Al1 Pt Al2 13_666 4_665 122.32(11)
Al1 Pt Al2 14_566 4_665 122.32(11)
Al3 Pt Al2 4_565 4_665 167.23(15)
Al3 Pt Al2 4_665 4_665 67.09(7)
Al3 Pt Al2 4 4_665 67.09(7)
Al2 Pt Al2 16_556 4_665 67.40(10)
Al1 Pt Al2 15_556 4_565 122.32(11)
Al1 Pt Al2 13_666 4_565 122.32(11)
Al1 Pt Al2 14_566 4_565 89.5(2)
Al3 Pt Al2 4_565 4_565 67.09(7)
Al3 Pt Al2 4_665 4_565 167.23(15)
Al3 Pt Al2 4 4_565 67.09(7)
Al2 Pt Al2 16_556 4_565 67.40(10)
Al2 Pt Al2 4_665 4_565 106.17(11)
Al1 Pt Al2 15_556 4_675 122.32(11)
Al1 Pt Al2 13_666 4_675 89.5(2)
Al1 Pt Al2 14_566 4_675 122.32(11)
Al3 Pt Al2 4_565 4_675 67.09(7)
Al3 Pt Al2 4_665 4_675 67.09(7)
Al3 Pt Al2 4 4_675 167.23(15)
Al2 Pt Al2 16_556 4_675 67.40(10)
Al2 Pt Al2 4_665 4_675 106.17(11)
Al2 Pt Al2 4_565 4_675 106.17(11)
Al1 Pt U 15_556 13_666 24.1(2)
Al1 Pt U 13_666 13_666 61.28(15)
Al1 Pt U 14_566 13_666 61.28(15)
Al3 Pt U 4_565 13_666 127.40(11)
Al3 Pt U 4_665 13_666 61.48(8)
Al3 Pt U 4 13_666 61.48(8)
Al2 Pt U 16_556 13_666 132.773(14)
Al2 Pt U 4_665 13_666 65.37(10)
Al2 Pt U 4_565 13_666 126.86(6)
Al2 Pt U 4_675 13_666 126.86(6)
Al1 Pt U 15_556 13_676 61.28(15)
Al1 Pt U 13_666 13_676 24.1(2)
Al1 Pt U 14_566 13_676 61.28(16)
Al3 Pt U 4_565 13_676 61.48(8)
Al3 Pt U 4_665 13_676 61.48(8)
Al3 Pt U 4 13_676 127.40(11)
Al2 Pt U 16_556 13_676 132.774(14)
Al2 Pt U 4_665 13_676 126.86(6)
Al2 Pt U 4_565 13_676 126.85(6)
Al2 Pt U 4_675 13_676 65.37(10)
U Pt U 13_666 13_676 78.94(2)
U Al1 Al1 1_545 3_665 150.0
U Al1 Al1 1_545 2_655 149.9990(10)
Al1 Al1 Al1 3_665 2_655 60.0000(10)
U Al1 Pt 1_545 13_666 113.1(2)
Al1 Al1 Pt 3_665 13_666 70.12(19)
Al1 Al1 Pt 2_655 13_666 70.12(18)
U Al1 Pt 1_545 4_664 113.1(2)
Al1 Al1 Pt 3_665 4_664 70.13(19)
Al1 Al1 Pt 2_655 4_664 70.13(18)
Pt Al1 Pt 13_666 4_664 133.8(4)
U Al1 Al1 1_545 2_545 30.0000(10)
Al1 Al1 Al1 3_665 2_545 120.001(2)
Al1 Al1 Al1 2_655 2_545 179.9990(10)
Pt Al1 Al1 13_666 2_545 109.88(19)
Pt Al1 Al1 4_664 2_545 109.88(19)
U Al1 Al1 1_545 3_655 30.0
Al1 Al1 Al1 3_665 3_655 179.9990(10)
Al1 Al1 Al1 2_655 3_655 120.0
Pt Al1 Al1 13_666 3_655 109.88(19)
Pt Al1 Al1 4_664 3_655 109.88(19)
Al1 Al1 Al1 2_545 3_655 60.0
U Al1 Al3 1_545 . 84.8(2)
Al1 Al1 Al3 3_665 . 72.73(19)
Al1 Al1 Al3 2_655 . 117.07(19)
Pt Al1 Al3 13_666 . 129.52(15)
Pt Al1 Al3 4_664 . 55.62(7)
Al1 Al1 Al3 2_545 . 62.9(2)
Al1 Al1 Al3 3_655 . 107.27(19)
U Al1 Al3 1_545 1_655 84.8(2)
Al1 Al1 Al3 3_665 1_655 117.1(2)
Al1 Al1 Al3 2_655 1_655 72.73(19)
Pt Al1 Al3 13_666 1_655 129.52(15)
Pt Al1 Al3 4_664 1_655 55.62(7)
Al1 Al1 Al3 2_545 1_655 107.27(19)
Al1 Al1 Al3 3_655 1_655 62.9(2)
Al3 Al1 Al3 . 1_655 97.52(15)
U Al1 Al3 1_545 16_656 84.8(2)
Al1 Al1 Al3 3_665 16_656 117.1(2)
Al1 Al1 Al3 2_655 16_656 72.73(19)
Pt Al1 Al3 13_666 16_656 55.62(7)
Pt Al1 Al3 4_664 16_656 129.52(15)
Al1 Al1 Al3 2_545 16_656 107.27(19)
Al1 Al1 Al3 3_655 16_656 62.93(19)
Al3 Al1 Al3 . 16_656 169.5(4)
Al3 Al1 Al3 1_655 16_656 81.52(15)
U Al1 Al3 1_545 16_556 84.8(2)
Al1 Al1 Al3 3_665 16_556 72.73(19)
Al1 Al1 Al3 2_655 16_556 117.1(2)
Pt Al1 Al3 13_666 16_556 55.62(7)
Pt Al1 Al3 4_664 16_556 129.52(15)
Al1 Al1 Al3 2_545 16_556 62.9(2)
Al1 Al1 Al3 3_655 16_556 107.27(19)
Al3 Al1 Al3 . 16_556 81.52(15)
Al3 Al1 Al3 1_655 16_556 169.5(4)
Al3 Al1 Al3 16_656 16_556 97.52(15)
U Al1 U 1_545 1_655 135.94(13)
Al1 Al1 U 3_665 1_655 74.06(13)
Al1 Al1 U 2_655 1_655 14.06(13)
Pt Al1 U 13_666 1_655 73.61(19)
Pt Al1 U 4_664 1_655 73.62(19)
Al1 Al1 U 2_545 1_655 165.94(13)
Al1 Al1 U 3_655 1_655 105.94(13)
Al3 Al1 U . 1_655 126.1(3)
Al3 Al1 U 1_655 1_655 62.79(9)
Al3 Al1 U 16_656 1_655 62.78(9)
Al3 Al1 U 16_556 1_655 126.1(3)
Pt Al2 Pt 16_556 4_664 112.60(10)
Pt Al2 Pt 16_556 4_674 112.60(10)
Pt Al2 Pt 4_664 4_674 106.17(11)
Pt Al2 Pt 16_556 4_564 112.60(10)
Pt Al2 Pt 4_664 4_564 106.17(11)
Pt Al2 Pt 4_674 4_564 106.17(11)
Pt Al2 Al3 16_556 1_565 120.52(12)
Pt Al2 Al3 4_664 1_565 126.9(2)
Pt Al2 Al3 4_674 1_565 53.64(5)
Pt Al2 Al3 4_564 1_565 53.64(5)
Pt Al2 Al3 16_556 1_665 120.52(12)
Pt Al2 Al3 4_664 1_665 53.64(5)
Pt Al2 Al3 4_674 1_665 53.65(5)
Pt Al2 Al3 4_564 1_665 126.9(2)
Al3 Al2 Al3 1_565 1_665 96.50(16)
Pt Al2 Al3 16_556 . 120.52(12)
Pt Al2 Al3 4_664 . 53.64(5)
Pt Al2 Al3 4_674 . 126.9(2)
Pt Al2 Al3 4_564 . 53.65(5)
Al3 Al2 Al3 1_565 . 96.50(16)
Al3 Al2 Al3 1_665 . 96.50(16)
Pt Al2 Al2 16_556 13_665 59.01(17)
Pt Al2 Al2 4_664 13_665 53.59(7)
Pt Al2 Al2 4_674 13_665 126.41(2)
Pt Al2 Al2 4_564 13_665 126.41(2)
Al3 Al2 Al2 1_565 13_665 179.5(3)
Al3 Al2 Al2 1_665 13_665 83.81(8)
Al3 Al2 Al2 . 13_665 83.81(8)
Pt Al2 Al2 16_556 13_565 59.01(17)
Pt Al2 Al2 4_664 13_565 126.41(2)
Pt Al2 Al2 4_674 13_565 126.41(2)
Pt Al2 Al2 4_564 13_565 53.59(7)
Al3 Al2 Al2 1_565 13_565 83.81(8)
Al3 Al2 Al2 1_665 13_565 179.5(3)
Al3 Al2 Al2 . 13_565 83.81(8)
Al2 Al2 Al2 13_665 13_565 95.9(2)
Pt Al2 Al2 16_556 13_675 59.01(17)
Pt Al2 Al2 4_664 13_675 126.41(2)
Pt Al2 Al2 4_674 13_675 53.59(7)
Pt Al2 Al2 4_564 13_675 126.41(2)
Al3 Al2 Al2 1_565 13_675 83.81(8)
Al3 Al2 Al2 1_665 13_675 83.81(8)
Al3 Al2 Al2 . 13_675 179.5(3)
Al2 Al2 Al2 13_665 13_675 95.9(2)
Al2 Al2 Al2 13_565 13_675 95.9(2)
Pt Al2 U 16_556 . 180.0
Pt Al2 U 4_664 . 67.40(10)
Pt Al2 U 4_674 . 67.40(10)
Pt Al2 U 4_564 . 67.40(10)
Al3 Al2 U 1_565 . 59.48(12)
Al3 Al2 U 1_665 . 59.48(12)
Al3 Al2 U . . 59.48(12)
Al2 Al2 U 13_665 . 120.99(17)
Al2 Al2 U 13_565 . 120.99(17)
Al2 Al2 U 13_675 . 120.99(17)
Pt Al3 Pt 4_554 4_664 117.15(6)
Pt Al3 Pt 4_554 4_564 117.15(6)
Pt Al3 Pt 4_664 4_564 117.15(6)
Pt Al3 Al1 4_554 2 135.1(2)
Pt Al3 Al1 4_664 2 101.6(2)
Pt Al3 Al1 4_564 2 54.89(12)
Pt Al3 Al1 4_554 1_455 101.6(2)
Pt Al3 Al1 4_664 1_455 135.1(2)
Pt Al3 Al1 4_564 1_455 54.89(12)
Al1 Al3 Al1 2 1_455 34.5(4)
Pt Al3 Al1 4_554 . 101.6(2)
Pt Al3 Al1 4_664 . 54.89(12)
Pt Al3 Al1 4_564 . 135.1(2)
Al1 Al3 Al1 2 . 81.99(12)
Al1 Al3 Al1 1_455 . 97.52(15)
Pt Al3 Al1 4_554 3_665 135.1(2)
Pt Al3 Al1 4_664 3_665 54.89(12)
Pt Al3 Al1 4_564 3_665 101.6(2)
Al1 Al3 Al1 2 3_665 54.1(4)
Al1 Al3 Al1 1_455 3_665 81.99(12)
Al1 Al3 Al1 . 3_665 34.5(4)
Pt Al3 Al1 4_554 3 54.89(12)
Pt Al3 Al1 4_664 3 135.1(2)
Pt Al3 Al1 4_564 3 101.6(2)
Al1 Al3 Al1 2 3 81.99(12)
Al1 Al3 Al1 1_455 3 54.1(4)
Al1 Al3 Al1 . 3 81.99(12)
Al1 Al3 Al1 3_665 3 97.52(15)
Pt Al3 Al1 4_554 2_545 54.89(12)
Pt Al3 Al1 4_664 2_545 101.6(2)
Pt Al3 Al1 4_564 2_545 135.1(2)
Al1 Al3 Al1 2 2_545 97.52(15)
Al1 Al3 Al1 1_455 2_545 81.99(12)
Al1 Al3 Al1 . 2_545 54.1(4)
Al1 Al3 Al1 3_665 2_545 81.99(12)
Al1 Al3 Al1 3 2_545 34.5(4)
Pt Al3 Al2 4_554 1_445 59.26(5)
Pt Al3 Al2 4_664 1_445 139.7(2)
Pt Al3 Al2 4_564 1_445 59.26(5)
Al1 Al3 Al2 2 1_445 104.6(2)
Al1 Al3 Al2 1_455 1_445 79.04(12)
Al1 Al3 Al2 . 1_445 158.7(2)
Al1 Al3 Al2 3_665 1_445 158.7(2)
Al1 Al3 Al2 3 1_445 79.04(12)
Al1 Al3 Al2 2_545 1_445 104.6(2)
Pt Al3 Al2 4_554 . 139.7(2)
Pt Al3 Al2 4_664 . 59.26(5)
Pt Al3 Al2 4_564 . 59.26(5)
Al1 Al3 Al2 2 . 79.04(13)
Al1 Al3 Al2 1_455 . 104.6(2)
Al1 Al3 Al2 . . 104.6(2)
Al1 Al3 Al2 3_665 . 79.04(12)
Al1 Al3 Al2 3 . 158.7(2)
Al1 Al3 Al2 2_545 . 158.7(2)
Al2 Al3 Al2 1_445 . 96.50(16)
Pt Al3 Al2 4_554 1_545 59.26(5)
Pt Al3 Al2 4_664 1_545 59.26(5)
Pt Al3 Al2 4_564 1_545 139.7(2)
Al1 Al3 Al2 2 1_545 158.7(2)
Al1 Al3 Al2 1_455 1_545 158.7(2)
Al1 Al3 Al2 . 1_545 79.04(12)
Al1 Al3 Al2 3_665 1_545 104.6(2)
Al1 Al3 Al2 3 1_545 104.6(2)
Al1 Al3 Al2 2_545 1_545 79.04(12)
Al2 Al3 Al2 1_445 1_545 96.50(16)
Al2 Al3 Al2 . 1_545 96.50(16)

loop_
_geom_bond_atom_site_label_1
_geom_bond_atom_site_label_2
_geom_bond_site_symmetry_2
_geom_bond_distance
_geom_bond_publ_flag
U Al1 2 1.500(10) ?
U Al1 1_565 1.500(10) ?
U Al1 3_665 1.500(10) ?
U Al1 3_675 3.087(8) ?
U Al1 3_565 3.087(8) ?
U Al1 2_665 3.087(8) ?
U Al1 1_455 3.087(8) ?
U Al1 . 3.087(7) y
U Al1 2_655 3.087(7) ?
U Al3 . 3.101(3) y
U Al3 1_565 3.101(3) ?
U Al3 1_665 3.101(3) ?
Pt Al1 15_556 2.493(4) y
Pt Al1 13_666 2.493(4) ?
Pt Al1 14_566 2.493(4) ?
Pt Al3 4_565 2.5154(9) y
Pt Al3 4_665 2.5154(10) ?
Pt Al3 4 2.5154(10) ?
Pt Al2 16_556 2.521(5) y
Pt Al2 4_665 2.685(2) y
Pt Al2 4_565 2.685(2) ?
Pt Al2 4_675 2.685(2) ?
Pt U 13_666 3.3765(8) y
Pt U 13_676 3.3765(8) ?
Al1 U 1_545 1.500(10) ?
Al1 Al1 3_665 1.695(18) ?
Al1 Al1 2_655 1.695(18) ?
Al1 Pt 13_666 2.493(4) ?
Al1 Pt 4_664 2.493(4) ?
Al1 Al1 2_545 2.598(18) y
Al1 Al1 3_655 2.598(18) ?
Al1 Al3 . 2.855(3) y
Al1 Al3 1_655 2.855(3) ?
Al1 Al3 16_656 2.855(3) ?
Al1 Al3 16_556 2.855(3) ?
Al1 U 1_655 3.087(7) ?
Al2 Pt 16_556 2.521(5) ?
Al2 Pt 4_664 2.685(2) ?
Al2 Pt 4_674 2.685(2) ?
Al2 Pt 4_564 2.685(2) ?
Al2 Al3 1_565 2.877(4) ?
Al2 Al3 1_665 2.877(4) ?
Al2 Al3 . 2.877(4) ?
Al2 Al2 13_665 2.891(5) y
Al2 Al2 13_565 2.891(5) ?
Al2 Al2 13_675 2.891(5) ?
Al3 Pt 4_554 2.5154(10) ?
Al3 Pt 4_664 2.5154(10) ?
Al3 Pt 4_564 2.5154(9) ?
Al3 Al1 2 2.855(3) ?
Al3 Al1 1_455 2.855(3) ?
Al3 Al1 3_665 2.855(3) ?
Al3 Al1 3 2.855(3) ?
Al3 Al1 2_545 2.855(3) ?
Al3 Al2 1_445 2.877(4) ?
Al3 Al2 1_545 2.877(4) ?
